data_1508147
loop_
_publ_author_name
'Ohta, Eisuke'
'Sato, Hiroyasu'
'Ando, Shinji'
'Kosaka, Atsuko'
'Fukushima, Takanori'
'Hashizume, Daisuke'
'Yamasaki, Mikio'
'Hasegawa, Kimiko'
'Muraoka, Azusa'
'Ushiyama, Hiroshi'
'Yamashita, Koichi'
'Aida, Takuzo'

_publ_section_title
;
 Redox-responsive molecular helices with highly condensed \p-clouds.
;
_journal_issue 1
_journal_name_full 'Nature chemistry'
_journal_page_first 68
_journal_page_last 73
_journal_paper_doi 10.1038/nchem.900
_journal_volume 3
_journal_year 2011
_chemical_formula_moiety 'C64 H64 N2 O20, Sb F6, 2.5(C2 H3 N)'
_chemical_formula_sum 'C69 H71.5 F6 N4.5 O20 Sb'
_chemical_formula_weight 1519.56
_chemical_name_common OP8NO2+[SbF6-]
_chemical_name_systematic
; 
 ? 
;
_space_group_IT_number 14
_symmetry_cell_setting monoclinic
_symmetry_space_group_name_Hall '-P 2ybc'
_symmetry_space_group_name_H-M 'P 1 21/c 1'
_atom_sites_solution_hydrogens geom
_atom_sites_solution_primary direct
_atom_sites_solution_secondary difmap
_audit_creation_method SHELXL-97
_cell_angle_alpha 90
_cell_angle_beta 102.3917(5)
_cell_angle_gamma 90
_cell_formula_units_Z 4
_cell_length_a 12.6264(1)
_cell_length_b 22.3733(2)
_cell_length_c 25.1262(3)
_cell_measurement_reflns_used 115921
_cell_measurement_temperature 90
_cell_measurement_theta_max 31.02
_cell_measurement_theta_min 1.82
_cell_volume 6932.65(12)
_computing_cell_refinement HKL2000
_computing_data_collection CrystalClear
_computing_data_reduction HKL2000
_computing_molecular_graphics 'ORTEP-3 for Windows'
_computing_publication_material 'SHELXL-97 (Sheldrick, 1997)'
_computing_structure_refinement 'SHELXL-97 (Sheldrick, 1997)'
_computing_structure_solution SIR-2004
_diffrn_ambient_temperature 90
_diffrn_detector_area_resol_mean 28.5714
_diffrn_measured_fraction_theta_full 0.993
_diffrn_measured_fraction_theta_max 0.993
_diffrn_measurement_device_type 'Rigaku AFC-8 with Saturn70 CCD'
_diffrn_measurement_method \w-scan
_diffrn_radiation_monochromator confocal
_diffrn_radiation_source 'fine-focus rotating anode'
_diffrn_radiation_type MoK\a
_diffrn_radiation_wavelength 0.71073
_diffrn_reflns_av_R_equivalents 0.0538
_diffrn_reflns_av_sigmaI/netI 0.0520
_diffrn_reflns_limit_h_max 18
_diffrn_reflns_limit_h_min -18
_diffrn_reflns_limit_k_max 32
_diffrn_reflns_limit_k_min -32
_diffrn_reflns_limit_l_max 35
_diffrn_reflns_limit_l_min -36
_diffrn_reflns_number 114256
_diffrn_reflns_theta_full 31.02
_diffrn_reflns_theta_max 31.02
_diffrn_reflns_theta_min 1.82
_diffrn_standards_number 0
_exptl_absorpt_coefficient_mu 0.491
_exptl_absorpt_correction_T_max 0.95015
_exptl_absorpt_correction_T_min 0.93814
_exptl_absorpt_correction_type multi-scan
_exptl_absorpt_process_details MULABS
_exptl_crystal_colour green
_exptl_crystal_density_diffrn 1.456
_exptl_crystal_density_method 'not measured'
_exptl_crystal_description plate
_exptl_crystal_F_000 3128
_exptl_crystal_size_max 0.15
_exptl_crystal_size_mid 0.05
_exptl_crystal_size_min 0.03
_refine_diff_density_max 1.211
_refine_diff_density_min -1.423
_refine_diff_density_rms 0.085
_refine_ls_extinction_method none
_refine_ls_goodness_of_fit_ref 1.032
_refine_ls_hydrogen_treatment constr
_refine_ls_matrix_type full
_refine_ls_number_parameters 961
_refine_ls_number_reflns 21990
_refine_ls_number_restraints 0
_refine_ls_restrained_S_all 1.032
_refine_ls_R_factor_all 0.0986
_refine_ls_R_factor_gt 0.0610
_refine_ls_shift/su_max 0.000
_refine_ls_shift/su_mean 0.000
_refine_ls_structure_factor_coef Fsqd
_refine_ls_weighting_details 'calc w=1/[\s^2^(Fo^2^)+(0.0803P)^2^+7.4956P] where P=(Fo^2^+2Fc^2^)/3'
_refine_ls_weighting_scheme calc
_refine_ls_wR_factor_gt 0.1592
_refine_ls_wR_factor_ref 0.1780
_reflns_number_gt 14578
_reflns_number_total 21990
_reflns_threshold_expression I>2\s(I)
_cod_data_source_file nchem.900-s4.cif
_cod_data_source_block Radical-SbF6
_cod_original_sg_symbol_H-M 'P 21/c'
_cod_original_formula_sum 'C69 H71.50 F6 N4.50 O20 Sb'
_cod_database_code 1508147

loop_
_symmetry_equiv_pos_as_xyz
'x, y, z'
'-x, y+1/2, -z+1/2'
'-x, -y, -z'
'x, -y-1/2, z-1/2'

loop_
_atom_site_label
_atom_site_type_symbol
_atom_site_fract_x
_atom_site_fract_y
_atom_site_fract_z
_atom_site_U_iso_or_equiv
_atom_site_adp_type
_atom_site_occupancy
_atom_site_symmetry_multiplicity
_atom_site_calc_flag
_atom_site_refinement_flags
_atom_site_disorder_assembly
_atom_site_disorder_group
O1 O 0.44381(16) 0.32310(9) 0.46026(7) 0.0321(4) Uani 1 1 d . . .
O2 O 0.61208(15) 0.35790(10) 0.42790(7) 0.0312(4) Uani 1 1 d . . .
O3 O 0.14965(15) 0.31429(10) 0.28987(8) 0.0319(4) Uani 1 1 d . . .
O4 O 0.24340(15) 0.27589(8) 0.23532(7) 0.0279(4) Uani 1 1 d . . .
O5 O 0.44879(14) 0.36948(9) 0.07137(7) 0.0270(4) Uani 1 1 d . . .
O6 O 0.60533(14) 0.32004(8) 0.13988(7) 0.0254(4) Uani 1 1 d . . .
O7 O -0.04788(14) 0.47653(9) 0.24307(8) 0.0300(4) Uani 1 1 d . . .
O8 O -0.05288(14) 0.39586(9) 0.16853(8) 0.0300(4) Uani 1 1 d . . .
O9 O 0.62375(14) 0.52905(9) 0.40346(7) 0.0275(4) Uani 1 1 d . . .
O10 O 0.45883(16) 0.48716(9) 0.43635(7) 0.0300(4) Uani 1 1 d . . .
O11 O 0.46765(14) 0.53278(8) 0.05084(7) 0.0239(4) Uani 1 1 d . . .
O12 O 0.62745(13) 0.48973(8) 0.12086(7) 0.0246(4) Uani 1 1 d . . .
O13 O -0.04030(14) 0.64343(9) 0.20597(8) 0.0326(4) Uani 1 1 d . . .
O14 O -0.04236(14) 0.56877(9) 0.12672(8) 0.0307(4) Uani 1 1 d . . .
O15 O 0.61505(14) 0.69962(8) 0.38302(7) 0.0250(4) Uani 1 1 d . . .
O16 O 0.45698(14) 0.64917(9) 0.41465(7) 0.0251(4) Uani 1 1 d . . .
O17 O 0.47160(15) 0.69351(9) 0.02710(7) 0.0278(4) Uani 1 1 d . . .
O18 O 0.63481(15) 0.65660(9) 0.09908(7) 0.0294(4) Uani 1 1 d . . .
O19 O 0.17367(15) 0.72341(10) 0.12970(8) 0.0356(5) Uani 1 1 d . . .
O20 O 0.26970(15) 0.75436(8) 0.20678(7) 0.0280(4) Uani 1 1 d . . .
N1 N 0.26031(17) 0.72725(10) 0.16334(8) 0.0241(4) Uani 1 1 d . . .
N2 N 0.23626(17) 0.30472(10) 0.27627(8) 0.0238(4) Uani 1 1 d . . .
C1 C 0.42320(19) 0.34656(10) 0.29261(9) 0.0186(4) Uani 1 1 d . . .
C2 C 0.33572(19) 0.32510(11) 0.31211(10) 0.0214(4) Uani 1 1 d . . .
C3 C 0.3373(2) 0.31757(11) 0.36796(10) 0.0249(5) Uani 1 1 d . . .
H3 H 0.2741 0.3048 0.3796 0.030 Uiso 1 1 calc R . .
C4 C 0.4319(2) 0.32902(12) 0.40546(10) 0.0262(5) Uani 1 1 d . . .
C5 C 0.5234(2) 0.34888(11) 0.38758(10) 0.0246(5) Uani 1 1 d . . .
C6 C 0.5182(2) 0.35830(11) 0.33262(10) 0.0224(5) Uani 1 1 d . . .
H6 H 0.5805 0.3731 0.3214 0.027 Uiso 1 1 calc R . .
C7 C 0.42539(17) 0.35804(10) 0.23434(9) 0.0166(4) Uani 1 1 d . . .
C8 C 0.34305(18) 0.38818(10) 0.19749(9) 0.0172(4) Uani 1 1 d . . .
C9 C 0.34968(18) 0.39140(10) 0.14230(9) 0.0185(4) Uani 1 1 d . . .
H9 H 0.2928 0.4103 0.1170 0.022 Uiso 1 1 calc R . .
C10 C 0.43666(19) 0.36788(11) 0.12403(9) 0.0199(4) Uani 1 1 d . . .
C11 C 0.52197(19) 0.34078(10) 0.16141(9) 0.0197(4) Uani 1 1 d . . .
C12 C 0.51499(18) 0.33574(10) 0.21552(9) 0.0187(4) Uani 1 1 d . . .
H12 H 0.5722 0.3168 0.2406 0.022 Uiso 1 1 calc R . .
C13 C 0.24512(17) 0.41523(10) 0.21167(9) 0.0170(4) Uani 1 1 d . . .
C14 C 0.24753(17) 0.45821(10) 0.25279(9) 0.0170(4) Uani 1 1 d . . .
C15 C 0.14841(18) 0.47816(11) 0.26416(9) 0.0201(4) Uani 1 1 d . . .
H15 H 0.1500 0.5063 0.2927 0.024 Uiso 1 1 calc R . .
C16 C 0.05016(18) 0.45817(11) 0.23534(10) 0.0221(5) Uani 1 1 d . . .
C17 C 0.04756(18) 0.41483(11) 0.19399(10) 0.0220(5) Uani 1 1 d . . .
C18 C 0.14396(18) 0.39494(10) 0.18264(9) 0.0198(4) Uani 1 1 d . . .
H18 H 0.1417 0.3666 0.1543 0.024 Uiso 1 1 calc R . .
C19 C 0.34734(18) 0.48197(10) 0.28802(9) 0.0178(4) Uani 1 1 d . . .
C20 C 0.43659(17) 0.50668(10) 0.26962(9) 0.0174(4) Uani 1 1 d . . .
C21 C 0.53153(18) 0.52116(10) 0.30850(9) 0.0199(4) Uani 1 1 d . . .
H21 H 0.5929 0.5358 0.2963 0.024 Uiso 1 1 calc R . .
C22 C 0.53755(19) 0.51468(11) 0.36351(10) 0.0223(5) Uani 1 1 d . . .
C23 C 0.4460(2) 0.49245(11) 0.38211(9) 0.0217(5) Uani 1 1 d . . .
C24 C 0.35374(19) 0.47665(11) 0.34430(9) 0.0199(4) Uani 1 1 d . . .
H24 H 0.2929 0.4618 0.3568 0.024 Uiso 1 1 calc R . .
C25 C 0.43828(17) 0.51784(10) 0.21207(9) 0.0168(4) Uani 1 1 d . . .
C26 C 0.35215(17) 0.54474(10) 0.17352(9) 0.0162(4) Uani 1 1 d . . .
C27 C 0.36059(18) 0.54863(10) 0.11872(9) 0.0181(4) Uani 1 1 d . . .
H27 H 0.3017 0.5646 0.0926 0.022 Uiso 1 1 calc R . .
C28 C 0.45267(18) 0.52981(10) 0.10196(9) 0.0185(4) Uani 1 1 d . . .
C29 C 0.54147(18) 0.50615(10) 0.14096(9) 0.0187(4) Uani 1 1 d . . .
C30 C 0.53302(17) 0.50075(10) 0.19467(9) 0.0179(4) Uani 1 1 d . . .
H30 H 0.5926 0.4851 0.2206 0.021 Uiso 1 1 calc R . .
C31 C 0.25395(17) 0.57199(10) 0.18638(9) 0.0162(4) Uani 1 1 d . . .
C32 C 0.25460(17) 0.61408(10) 0.22815(9) 0.0173(4) Uani 1 1 d . . .
C33 C 0.15539(19) 0.63714(11) 0.23531(10) 0.0213(4) Uani 1 1 d . . .
H33 H 0.1553 0.6641 0.2645 0.026 Uiso 1 1 calc R . .
C34 C 0.05769(19) 0.62195(11) 0.20139(10) 0.0235(5) Uani 1 1 d . . .
C35 C 0.05708(19) 0.58096(12) 0.15809(10) 0.0232(5) Uani 1 1 d . . .
C36 C 0.15379(18) 0.55685(11) 0.15160(9) 0.0192(4) Uani 1 1 d . . .
H36 H 0.1533 0.5292 0.1229 0.023 Uiso 1 1 calc R . .
C37 C 0.35400(18) 0.63772(10) 0.26525(9) 0.0174(4) Uani 1 1 d . . .
C38 C 0.43840(18) 0.66713(10) 0.24781(9) 0.0175(4) Uani 1 1 d . . .
C39 C 0.52782(18) 0.68784(10) 0.28704(9) 0.0192(4) Uani 1 1 d . . .
H39 H 0.5860 0.7069 0.2753 0.023 Uiso 1 1 calc R . .
C40 C 0.53295(18) 0.68101(11) 0.34236(9) 0.0202(4) Uani 1 1 d . . .
C41 C 0.44556(19) 0.65337(10) 0.35999(9) 0.0200(4) Uani 1 1 d . . .
C42 C 0.35779(18) 0.63302(10) 0.32143(9) 0.0191(4) Uani 1 1 d . . .
H42 H 0.2984 0.6154 0.3332 0.023 Uiso 1 1 calc R . .
C43 C 0.44079(19) 0.67821(10) 0.18934(9) 0.0187(4) Uani 1 1 d . . .
C44 C 0.35692(19) 0.70147(11) 0.14982(10) 0.0217(5) Uani 1 1 d . . .
C45 C 0.3622(2) 0.70671(11) 0.09469(10) 0.0227(5) Uani 1 1 d . . .
H45 H 0.3017 0.7212 0.0687 0.027 Uiso 1 1 calc R . .
C46 C 0.4558(2) 0.69068(11) 0.07876(10) 0.0228(5) Uani 1 1 d . . .
C47 C 0.5449(2) 0.66967(11) 0.11817(10) 0.0223(5) Uani 1 1 d . . .
C48 C 0.53585(19) 0.66260(11) 0.17164(10) 0.0216(4) Uani 1 1 d . . .
H48 H 0.5956 0.6467 0.1973 0.026 Uiso 1 1 calc R . .
C49 C 0.3546(2) 0.29916(15) 0.48036(11) 0.0354(6) Uani 1 1 d . . .
H49A H 0.2910 0.3249 0.4689 0.053 Uiso 1 1 calc R . .
H49B H 0.3740 0.2973 0.5202 0.053 Uiso 1 1 calc R . .
H49C H 0.3378 0.2589 0.4656 0.053 Uiso 1 1 calc R . .
C50 C 0.7102(2) 0.37636(14) 0.41284(11) 0.0330(6) Uani 1 1 d . . .
H50A H 0.7306 0.3468 0.3880 0.049 Uiso 1 1 calc R . .
H50B H 0.7682 0.3796 0.4456 0.049 Uiso 1 1 calc R . .
H50C H 0.6989 0.4153 0.3946 0.049 Uiso 1 1 calc R . .
C51 C 0.3564(2) 0.38587(14) 0.03048(10) 0.0310(6) Uani 1 1 d . . .
H51A H 0.2951 0.3601 0.0333 0.046 Uiso 1 1 calc R . .
H51B H 0.3731 0.3811 -0.0056 0.046 Uiso 1 1 calc R . .
H51C H 0.3376 0.4276 0.0357 0.046 Uiso 1 1 calc R . .
C52 C 0.6927(2) 0.29073(12) 0.17558(11) 0.0262(5) Uani 1 1 d . . .
H52A H 0.7296 0.3191 0.2031 0.039 Uiso 1 1 calc R . .
H52B H 0.7441 0.2756 0.1546 0.039 Uiso 1 1 calc R . .
H52C H 0.6644 0.2573 0.1936 0.039 Uiso 1 1 calc R . .
C53 C -0.0478(2) 0.51881(13) 0.28642(13) 0.0343(6) Uani 1 1 d . . .
H53A H -0.0109 0.5013 0.3212 0.051 Uiso 1 1 calc R . .
H53B H -0.1227 0.5286 0.2880 0.051 Uiso 1 1 calc R . .
H53C H -0.0099 0.5553 0.2795 0.051 Uiso 1 1 calc R . .
C54 C -0.0577(2) 0.34921(15) 0.12940(14) 0.0404(7) Uani 1 1 d . . .
H54A H -0.0216 0.3623 0.1006 0.061 Uiso 1 1 calc R . .
H54B H -0.1337 0.3397 0.1135 0.061 Uiso 1 1 calc R . .
H54C H -0.0211 0.3136 0.1472 0.061 Uiso 1 1 calc R . .
C55 C 0.7169(2) 0.55380(13) 0.38747(12) 0.0315(6) Uani 1 1 d . . .
H55A H 0.7465 0.5245 0.3656 0.047 Uiso 1 1 calc R . .
H55B H 0.7721 0.5638 0.4200 0.047 Uiso 1 1 calc R . .
H55C H 0.6958 0.5900 0.3659 0.047 Uiso 1 1 calc R . .
C56 C 0.3666(2) 0.46720(14) 0.45740(11) 0.0339(6) Uani 1 1 d . . .
H56A H 0.3072 0.4960 0.4474 0.051 Uiso 1 1 calc R . .
H56B H 0.3874 0.4640 0.4972 0.051 Uiso 1 1 calc R . .
H56C H 0.3427 0.4280 0.4419 0.051 Uiso 1 1 calc R . .
C57 C 0.3791(2) 0.55418(12) 0.00886(10) 0.0269(5) Uani 1 1 d . . .
H57A H 0.3165 0.5276 0.0063 0.040 Uiso 1 1 calc R . .
H57B H 0.4014 0.5547 -0.0262 0.040 Uiso 1 1 calc R . .
H57C H 0.3593 0.5947 0.0179 0.040 Uiso 1 1 calc R . .
C58 C 0.7202(2) 0.46576(13) 0.15810(11) 0.0302(6) Uani 1 1 d . . .
H58A H 0.7476 0.4953 0.1865 0.045 Uiso 1 1 calc R . .
H58B H 0.7771 0.4563 0.1383 0.045 Uiso 1 1 calc R . .
H58C H 0.6993 0.4293 0.1749 0.045 Uiso 1 1 calc R . .
C59 C -0.0411(2) 0.68451(15) 0.25010(14) 0.0407(7) Uani 1 1 d . . .
H59A H -0.0050 0.6661 0.2846 0.061 Uiso 1 1 calc R . .
H59B H -0.1162 0.6942 0.2514 0.061 Uiso 1 1 calc R . .
H59C H -0.0027 0.7212 0.2443 0.061 Uiso 1 1 calc R . .
C60 C -0.0486(2) 0.52423(14) 0.08532(12) 0.0333(6) Uani 1 1 d . . .
H60A H -0.0094 0.5381 0.0579 0.050 Uiso 1 1 calc R . .
H60B H -0.1247 0.5171 0.0679 0.050 Uiso 1 1 calc R . .
H60C H -0.0159 0.4870 0.1017 0.050 Uiso 1 1 calc R . .
C61 C 0.7064(2) 0.72716(12) 0.36804(11) 0.0274(5) Uani 1 1 d . . .
H61A H 0.7379 0.6996 0.3453 0.041 Uiso 1 1 calc R . .
H61B H 0.7609 0.7369 0.4010 0.041 Uiso 1 1 calc R . .
H61C H 0.6833 0.7639 0.3475 0.041 Uiso 1 1 calc R . .
C62 C 0.3638(2) 0.62990(13) 0.43424(10) 0.0279(5) Uani 1 1 d . . .
H62A H 0.3051 0.6590 0.4236 0.042 Uiso 1 1 calc R . .
H62B H 0.3828 0.6267 0.4740 0.042 Uiso 1 1 calc R . .
H62C H 0.3399 0.5908 0.4185 0.042 Uiso 1 1 calc R . .
C63 C 0.3852(2) 0.71950(13) -0.01332(10) 0.0319(6) Uani 1 1 d . . .
H63A H 0.3207 0.6941 -0.0180 0.048 Uiso 1 1 calc R . .
H63B H 0.4081 0.7227 -0.0481 0.048 Uiso 1 1 calc R . .
H63C H 0.3681 0.7594 -0.0014 0.048 Uiso 1 1 calc R . .
C64 C 0.7309(2) 0.64091(15) 0.13814(12) 0.0345(6) Uani 1 1 d . . .
H64A H 0.7491 0.6729 0.1652 0.052 Uiso 1 1 calc R . .
H64B H 0.7910 0.6354 0.1196 0.052 Uiso 1 1 calc R . .
H64C H 0.7186 0.6037 0.1564 0.052 Uiso 1 1 calc R . .
Sb1A Sb 0.040463(19) 0.667133(13) 0.430626(12) 0.04803(9) Uani 0.9098(6) 1 d P A 1
F1A F 0.1261(2) 0.59921(12) 0.44875(13) 0.0711(8) Uani 0.9098(6) 1 d P A 1
F2A F 0.1437(2) 0.70968(15) 0.48168(13) 0.0786(8) Uani 0.9098(6) 1 d P A 1
F3A F 0.1137(2) 0.68827(15) 0.37705(11) 0.0733(8) Uani 0.9098(6) 1 d P A 1
F4A F -0.04258(19) 0.73712(13) 0.41714(13) 0.0739(8) Uani 0.9098(6) 1 d P A 1
F5A F -0.0344(3) 0.64877(16) 0.48504(13) 0.0860(10) Uani 0.9098(6) 1 d P A 1
F6A F -0.0618(2) 0.62477(15) 0.38040(14) 0.0797(9) Uani 0.9098(6) 1 d P A 1
Sb1B Sb 0.0248(2) 0.61911(13) 0.40912(12) 0.04803(9) Uani 0.0902(6) 1 d PG A 2
F1B F 0.0056(12) 0.5400(3) 0.4269(7) 0.0711(8) Uani 0.0902(6) 1 d PG A 2
F2B F 0.1489(9) 0.6186(8) 0.4663(5) 0.0786(8) Uani 0.0902(6) 1 d PG A 2
F3B F 0.1119(12) 0.5994(7) 0.3617(6) 0.0733(8) Uani 0.0902(6) 1 d PG A 2
F4B F 0.0508(13) 0.7005(2) 0.3987(7) 0.0739(8) Uani 0.0902(6) 1 d PG A 2
F5B F -0.0576(12) 0.6439(7) 0.4577(6) 0.0860(10) Uani 0.0902(6) 1 d PG A 2
F6B F -0.0978(9) 0.6211(8) 0.3511(5) 0.0797(9) Uani 0.0902(6) 1 d PG A 2
N1A N 0.1256(4) 0.8871(2) 0.51313(17) 0.0855(13) Uani 1 1 d . B 2
C1A C 0.1733(2) 0.60861(15) 0.70269(13) 0.0373(6) Uani 1 1 d . C 2
C2A C 0.0771(3) 0.64588(16) 0.69605(18) 0.0524(9) Uani 1 1 d . C 2
H2A1 H 0.0167 0.6263 0.6711 0.079 Uiso 1 1 calc R C 2
H2A2 H 0.0915 0.6848 0.6811 0.079 Uiso 1 1 calc R C 2
H2A3 H 0.0581 0.6517 0.7315 0.079 Uiso 1 1 calc R C 2
N1B N 0.2496(2) 0.57942(13) 0.70802(12) 0.0420(6) Uani 1 1 d . C 2
C1B C 0.0646(4) 0.8529(3) 0.52234(18) 0.0678(12) Uani 1 1 d . B 2
C2B C -0.0159(4) 0.8109(3) 0.5354(2) 0.0809(15) Uani 1 1 d . B 2
H2B1 H -0.0229 0.8172 0.5730 0.121 Uiso 1 1 calc R B 2
H2B2 H 0.0077 0.7698 0.5311 0.121 Uiso 1 1 calc R B 2
H2B3 H -0.0861 0.8178 0.5106 0.121 Uiso 1 1 calc R B 2
N1C N 0.1186(8) 0.4235(6) 0.4057(4) 0.096(3) Uani 0.50 1 d P D 2
C1C C 0.0662(7) 0.4488(6) 0.4309(5) 0.090(4) Uani 0.50 1 d P D 2
C2C C 0.0046(12) 0.4800(6) 0.4683(8) 0.154(9) Uani 0.50 1 d P D 2
H2C1 H 0.0045 0.4549 0.5002 0.231 Uiso 0.50 1 calc PR D 2
H2C2 H -0.0702 0.4872 0.4487 0.231 Uiso 0.50 1 calc PR D 2
H2C3 H 0.0398 0.5183 0.4801 0.231 Uiso 0.50 1 calc PR D 2

loop_
_atom_site_aniso_label
_atom_site_aniso_U_11
_atom_site_aniso_U_22
_atom_site_aniso_U_33
_atom_site_aniso_U_23
_atom_site_aniso_U_13
_atom_site_aniso_U_12
O1 0.0336(10) 0.0457(12) 0.0173(8) 0.0040(8) 0.0059(7) -0.0059(9)
O2 0.0267(9) 0.0459(11) 0.0191(8) 0.0036(8) 0.0007(7) -0.0050(8)
O3 0.0227(9) 0.0444(11) 0.0297(10) -0.0031(8) 0.0081(7) -0.0025(8)
O4 0.0315(9) 0.0292(9) 0.0237(9) -0.0050(7) 0.0074(7) -0.0067(8)
O5 0.0271(9) 0.0408(11) 0.0138(8) 0.0017(7) 0.0059(7) 0.0072(8)
O6 0.0225(8) 0.0353(10) 0.0199(8) 0.0002(7) 0.0079(7) 0.0086(7)
O7 0.0184(8) 0.0374(10) 0.0352(10) -0.0069(8) 0.0076(7) 0.0040(7)
O8 0.0169(8) 0.0379(10) 0.0330(10) -0.0075(8) 0.0003(7) -0.0035(7)
O9 0.0234(8) 0.0374(10) 0.0186(8) -0.0026(7) -0.0019(7) -0.0040(7)
O10 0.0330(10) 0.0434(11) 0.0132(8) -0.0013(7) 0.0039(7) -0.0056(8)
O11 0.0236(8) 0.0348(10) 0.0144(7) 0.0000(7) 0.0064(6) 0.0063(7)
O12 0.0185(8) 0.0358(10) 0.0213(8) 0.0015(7) 0.0082(6) 0.0081(7)
O13 0.0189(8) 0.0433(11) 0.0351(10) -0.0097(9) 0.0043(7) 0.0112(8)
O14 0.0160(8) 0.0453(11) 0.0279(9) -0.0085(8) -0.0019(7) 0.0022(7)
O15 0.0222(8) 0.0358(10) 0.0160(8) -0.0024(7) 0.0023(6) -0.0073(7)
O16 0.0257(8) 0.0368(10) 0.0134(8) -0.0014(7) 0.0057(6) -0.0050(7)
O17 0.0317(9) 0.0362(10) 0.0163(8) 0.0024(7) 0.0070(7) 0.0062(8)
O18 0.0240(9) 0.0439(11) 0.0214(9) 0.0017(8) 0.0076(7) 0.0068(8)
O19 0.0238(9) 0.0550(13) 0.0253(9) -0.0023(9) -0.0005(7) 0.0095(9)
O20 0.0330(9) 0.0286(9) 0.0231(9) -0.0040(7) 0.0072(7) 0.0059(8)
N1 0.0255(10) 0.0254(10) 0.0212(10) 0.0000(8) 0.0043(8) 0.0042(8)
N2 0.0240(10) 0.0261(10) 0.0217(10) 0.0014(8) 0.0061(8) -0.0011(8)
C1 0.0218(10) 0.0177(10) 0.0165(10) 0.0007(8) 0.0048(8) 0.0029(8)
C2 0.0224(10) 0.0220(11) 0.0207(11) 0.0003(9) 0.0065(9) 0.0011(9)
C3 0.0252(11) 0.0267(12) 0.0246(12) 0.0025(10) 0.0096(9) 0.0002(9)
C4 0.0319(13) 0.0289(13) 0.0173(11) 0.0030(9) 0.0043(9) -0.0002(10)
C5 0.0263(11) 0.0269(12) 0.0190(11) 0.0018(9) 0.0013(9) 0.0008(9)
C6 0.0221(11) 0.0264(12) 0.0186(11) 0.0007(9) 0.0039(9) 0.0030(9)
C7 0.0174(9) 0.0183(10) 0.0138(9) -0.0011(8) 0.0029(8) 0.0004(8)
C8 0.0181(9) 0.0177(10) 0.0157(10) -0.0010(8) 0.0031(8) 0.0004(8)
C9 0.0185(10) 0.0195(10) 0.0165(10) -0.0004(8) 0.0014(8) 0.0017(8)
C10 0.0238(11) 0.0221(11) 0.0147(10) -0.0008(8) 0.0063(8) -0.0003(9)
C11 0.0203(10) 0.0217(11) 0.0186(10) -0.0012(8) 0.0072(8) 0.0016(8)
C12 0.0182(9) 0.0205(10) 0.0169(10) 0.0003(8) 0.0028(8) 0.0016(8)
C13 0.0174(9) 0.0186(10) 0.0149(10) 0.0004(8) 0.0031(8) 0.0018(8)
C14 0.0167(9) 0.0190(10) 0.0154(10) 0.0005(8) 0.0033(8) 0.0002(8)
C15 0.0195(10) 0.0227(11) 0.0192(10) -0.0005(9) 0.0070(8) 0.0025(8)
C16 0.0168(10) 0.0266(12) 0.0235(11) 0.0015(9) 0.0058(8) 0.0031(9)
C17 0.0170(10) 0.0259(12) 0.0218(11) 0.0007(9) 0.0010(8) 0.0004(8)
C18 0.0205(10) 0.0206(10) 0.0175(10) -0.0031(8) 0.0019(8) 0.0000(8)
C19 0.0190(10) 0.0182(10) 0.0161(10) -0.0025(8) 0.0038(8) 0.0025(8)
C20 0.0168(9) 0.0200(10) 0.0148(10) -0.0010(8) 0.0023(8) 0.0028(8)
C21 0.0175(10) 0.0226(11) 0.0188(10) -0.0004(9) 0.0023(8) -0.0002(8)
C22 0.0212(10) 0.0256(12) 0.0180(11) -0.0015(9) -0.0006(8) 0.0007(9)
C23 0.0249(11) 0.0273(12) 0.0122(10) -0.0025(9) 0.0026(8) 0.0002(9)
C24 0.0212(10) 0.0235(11) 0.0157(10) -0.0021(8) 0.0051(8) -0.0005(8)
C25 0.0164(9) 0.0186(10) 0.0156(10) -0.0017(8) 0.0041(8) 0.0005(8)
C26 0.0160(9) 0.0173(10) 0.0151(10) -0.0026(8) 0.0031(8) 0.0000(8)
C27 0.0186(10) 0.0213(10) 0.0141(10) -0.0015(8) 0.0030(8) 0.0021(8)
C28 0.0208(10) 0.0199(10) 0.0151(10) -0.0011(8) 0.0043(8) 0.0016(8)
C29 0.0156(9) 0.0210(10) 0.0203(11) -0.0012(8) 0.0056(8) 0.0026(8)
C30 0.0155(9) 0.0194(10) 0.0184(10) 0.0006(8) 0.0030(8) 0.0018(8)
C31 0.0149(9) 0.0194(10) 0.0140(9) 0.0012(8) 0.0026(7) 0.0013(8)
C32 0.0162(9) 0.0187(10) 0.0167(10) -0.0003(8) 0.0031(8) 0.0014(8)
C33 0.0203(10) 0.0231(11) 0.0207(11) -0.0031(9) 0.0046(8) 0.0040(9)
C34 0.0165(10) 0.0265(12) 0.0277(12) -0.0008(10) 0.0051(9) 0.0057(9)
C35 0.0170(10) 0.0297(12) 0.0212(11) 0.0003(9) 0.0003(8) 0.0033(9)
C36 0.0174(10) 0.0241(11) 0.0150(10) -0.0018(8) 0.0009(8) 0.0011(8)
C37 0.0181(9) 0.0181(10) 0.0166(10) -0.0027(8) 0.0046(8) 0.0021(8)
C38 0.0196(10) 0.0186(10) 0.0143(10) -0.0014(8) 0.0035(8) 0.0009(8)
C39 0.0190(10) 0.0218(10) 0.0177(10) -0.0011(8) 0.0061(8) -0.0022(8)
C40 0.0191(10) 0.0244(11) 0.0163(10) -0.0027(9) 0.0020(8) -0.0011(8)
C41 0.0235(11) 0.0223(11) 0.0146(10) -0.0005(8) 0.0051(8) 0.0006(8)
C42 0.0201(10) 0.0203(10) 0.0180(10) -0.0012(8) 0.0062(8) -0.0008(8)
C43 0.0233(10) 0.0187(10) 0.0139(10) -0.0014(8) 0.0033(8) -0.0012(8)
C44 0.0222(11) 0.0212(11) 0.0214(11) 0.0001(9) 0.0035(9) 0.0016(9)
C45 0.0247(11) 0.0228(11) 0.0185(11) -0.0019(9) 0.0003(9) 0.0011(9)
C46 0.0271(11) 0.0238(11) 0.0184(11) 0.0009(9) 0.0068(9) -0.0002(9)
C47 0.0232(11) 0.0242(11) 0.0203(11) -0.0022(9) 0.0064(9) -0.0007(9)
C48 0.0224(10) 0.0238(11) 0.0185(11) -0.0006(9) 0.0044(8) -0.0013(9)
C49 0.0388(15) 0.0477(17) 0.0214(13) 0.0049(12) 0.0106(11) -0.0061(13)
C50 0.0260(12) 0.0454(16) 0.0255(13) 0.0023(12) 0.0009(10) -0.0050(11)
C51 0.0333(13) 0.0431(16) 0.0156(11) -0.0016(11) 0.0029(10) 0.0080(12)
C52 0.0225(11) 0.0311(13) 0.0262(12) 0.0019(10) 0.0077(9) 0.0051(10)
C53 0.0260(12) 0.0369(15) 0.0433(16) -0.0072(13) 0.0147(12) 0.0052(11)
C54 0.0274(13) 0.0475(18) 0.0445(17) -0.0175(14) 0.0036(12) -0.0111(12)
C55 0.0226(12) 0.0387(15) 0.0300(13) -0.0011(11) -0.0016(10) -0.0048(11)
C56 0.0417(15) 0.0430(16) 0.0181(12) 0.0002(11) 0.0091(11) -0.0097(13)
C57 0.0305(12) 0.0349(14) 0.0143(10) 0.0008(10) 0.0028(9) 0.0107(11)
C58 0.0193(11) 0.0406(15) 0.0321(14) 0.0083(11) 0.0084(10) 0.0116(10)
C59 0.0295(14) 0.0462(17) 0.0476(18) -0.0128(14) 0.0112(13) 0.0136(13)
C60 0.0242(12) 0.0438(16) 0.0285(13) -0.0054(12) -0.0019(10) -0.0023(11)
C61 0.0226(11) 0.0342(13) 0.0253(12) -0.0020(10) 0.0047(9) -0.0072(10)
C62 0.0325(13) 0.0349(14) 0.0183(11) -0.0048(10) 0.0103(10) -0.0077(11)
C63 0.0421(15) 0.0363(14) 0.0165(11) 0.0056(10) 0.0043(10) 0.0084(12)
C64 0.0236(12) 0.0496(17) 0.0308(14) 0.0048(13) 0.0069(11) 0.0101(12)
Sb1A 0.02902(12) 0.05697(17) 0.05948(18) 0.02055(13) 0.01256(10) -0.00186(10)
F1A 0.0570(16) 0.0594(16) 0.101(2) 0.0190(15) 0.0265(15) 0.0067(13)
F2A 0.0422(14) 0.100(2) 0.086(2) 0.0036(17) -0.0037(13) -0.0006(14)
F3A 0.0434(13) 0.119(2) 0.0579(15) 0.0307(16) 0.0129(12) -0.0104(15)
F4A 0.0364(12) 0.0685(17) 0.111(2) 0.0257(16) 0.0020(13) 0.0015(11)
F5A 0.077(2) 0.112(2) 0.084(2) 0.023(2) 0.0516(19) 0.0048(18)
F6A 0.0413(14) 0.101(2) 0.098(2) -0.0248(19) 0.0169(14) -0.0183(14)
Sb1B 0.02902(12) 0.05697(17) 0.05948(18) 0.02055(13) 0.01256(10) -0.00186(10)
F1B 0.0570(16) 0.0594(16) 0.101(2) 0.0190(15) 0.0265(15) 0.0067(13)
F2B 0.0422(14) 0.100(2) 0.086(2) 0.0036(17) -0.0037(13) -0.0006(14)
F3B 0.0434(13) 0.119(2) 0.0579(15) 0.0307(16) 0.0129(12) -0.0104(15)
F4B 0.0364(12) 0.0685(17) 0.111(2) 0.0257(16) 0.0020(13) 0.0015(11)
F5B 0.077(2) 0.112(2) 0.084(2) 0.023(2) 0.0516(19) 0.0048(18)
F6B 0.0413(14) 0.101(2) 0.098(2) -0.0248(19) 0.0169(14) -0.0183(14)
N1A 0.075(3) 0.120(4) 0.064(2) -0.021(3) 0.019(2) -0.016(3)
C1A 0.0340(15) 0.0432(17) 0.0364(15) 0.0013(13) 0.0117(12) -0.0081(13)
C2A 0.0306(15) 0.0467(19) 0.081(3) 0.0130(18) 0.0151(17) 0.0004(14)
N1B 0.0358(13) 0.0493(16) 0.0448(15) 0.0046(12) 0.0172(12) 0.0004(12)
C1B 0.055(2) 0.095(4) 0.050(2) -0.020(2) 0.005(2) 0.006(2)
C2B 0.068(3) 0.097(4) 0.067(3) -0.019(3) -0.010(2) -0.003(3)
N1C 0.058(5) 0.159(10) 0.066(5) -0.003(6) 0.006(4) -0.027(6)
C1C 0.034(4) 0.115(9) 0.109(9) 0.065(8) -0.012(5) -0.012(5)
C2C 0.103(9) 0.106(11) 0.28(2) 0.116(13) 0.110(13) 0.040(8)

loop_
_atom_type_symbol
_atom_type_description
_atom_type_scat_dispersion_real
_atom_type_scat_dispersion_imag
_atom_type_scat_source
C C 0.0033 0.0016 'International Tables Vol C Tables 4.2.6.8 and 6.1.1.4'
H H 0.0000 0.0000 'International Tables Vol C Tables 4.2.6.8 and 6.1.1.4'
N N 0.0061 0.0033 'International Tables Vol C Tables 4.2.6.8 and 6.1.1.4'
O O 0.0106 0.0060 'International Tables Vol C Tables 4.2.6.8 and 6.1.1.4'
F F 0.0171 0.0103 'International Tables Vol C Tables 4.2.6.8 and 6.1.1.4'
Sb Sb -0.5866 1.5461 'International Tables Vol C Tables 4.2.6.8 and 6.1.1.4'

loop_
_geom_angle_atom_site_label_1
_geom_angle_atom_site_label_2
_geom_angle_atom_site_label_3
_geom_angle
C4 O1 C49 118.0(2)
C5 O2 C50 117.9(2)
C10 O5 C51 117.41(19)
C11 O6 C52 117.79(19)
C16 O7 C53 117.0(2)
C17 O8 C54 116.8(2)
C22 O9 C55 117.5(2)
C23 O10 C56 117.8(2)
C28 O11 C57 118.06(18)
C29 O12 C58 117.96(19)
C34 O13 C59 116.7(2)
C35 O14 C60 117.5(2)
C40 O15 C61 117.67(19)
C41 O16 C62 116.89(19)
C46 O17 C63 116.6(2)
C47 O18 C64 117.5(2)
O20 N1 O19 123.0(2)
O20 N1 C44 118.4(2)
O19 N1 C44 118.5(2)
O3 N2 O4 123.4(2)
O3 N2 C2 118.3(2)
O4 N2 C2 118.2(2)
C2 C1 C6 115.5(2)
C2 C1 C7 126.2(2)
C6 C1 C7 118.3(2)
C1 C2 C3 123.5(2)
C1 C2 N2 122.5(2)
C3 C2 N2 113.9(2)
C4 C3 C2 118.9(2)
C4 C3 H3 120.5
C2 C3 H3 120.5
O1 C4 C3 124.5(2)
O1 C4 C5 115.9(2)
C3 C4 C5 119.6(2)
O2 C5 C6 125.3(2)
O2 C5 C4 114.5(2)
C6 C5 C4 120.2(2)
C5 C6 C1 122.2(2)
C5 C6 H6 118.9
C1 C6 H6 118.9
C8 C7 C12 118.8(2)
C8 C7 C1 124.1(2)
C12 C7 C1 116.99(19)
C7 C8 C9 118.7(2)
C7 C8 C13 124.92(19)
C9 C8 C13 116.30(19)
C10 C9 C8 121.8(2)
C10 C9 H9 119.1
C8 C9 H9 119.1
O5 C10 C9 125.1(2)
O5 C10 C11 115.5(2)
C9 C10 C11 119.5(2)
O6 C11 C12 125.3(2)
O6 C11 C10 115.3(2)
C12 C11 C10 119.3(2)
C11 C12 C7 121.7(2)
C11 C12 H12 119.1
C7 C12 H12 119.1
C18 C13 C14 118.5(2)
C18 C13 C8 117.04(19)
C14 C13 C8 124.48(19)
C13 C14 C15 118.9(2)
C13 C14 C19 124.61(19)
C15 C14 C19 116.36(19)
C16 C15 C14 122.0(2)
C16 C15 H15 119.0
C14 C15 H15 119.0
O7 C16 C15 125.1(2)
O7 C16 C17 115.7(2)
C15 C16 C17 119.1(2)
O8 C17 C18 125.2(2)
O8 C17 C16 115.5(2)
C18 C17 C16 119.3(2)
C17 C18 C13 122.2(2)
C17 C18 H18 118.9
C13 C18 H18 118.9
C24 C19 C20 118.9(2)
C24 C19 C14 115.5(2)
C20 C19 C14 125.5(2)
C21 C20 C19 118.7(2)
C21 C20 C25 116.8(2)
C19 C20 C25 124.5(2)
C22 C21 C20 121.8(2)
C22 C21 H21 119.1
C20 C21 H21 119.1
O9 C22 C21 125.7(2)
O9 C22 C23 114.8(2)
C21 C22 C23 119.5(2)
O10 C23 C24 125.1(2)
O10 C23 C22 115.7(2)
C24 C23 C22 119.2(2)
C23 C24 C19 121.9(2)
C23 C24 H24 119.1
C19 C24 H24 119.1
C30 C25 C26 118.53(19)
C30 C25 C20 116.76(19)
C26 C25 C20 124.71(19)
C27 C26 C25 118.97(19)
C27 C26 C31 115.60(19)
C25 C26 C31 125.38(19)
C28 C27 C26 121.6(2)
C28 C27 H27 119.2
C26 C27 H27 119.2
O11 C28 C27 125.3(2)
O11 C28 C29 115.22(19)
C27 C28 C29 119.5(2)
O12 C29 C30 125.6(2)
O12 C29 C28 115.1(2)
C30 C29 C28 119.4(2)
C29 C30 C25 121.8(2)
C29 C30 H30 119.1
C25 C30 H30 119.1
C32 C31 C36 118.78(19)
C32 C31 C26 124.58(19)
C36 C31 C26 116.52(19)
C33 C32 C31 118.6(2)
C33 C32 C37 116.42(19)
C31 C32 C37 124.93(19)
C34 C33 C32 122.3(2)
C34 C33 H33 118.9
C32 C33 H33 118.9
O13 C34 C33 124.8(2)
O13 C34 C35 116.0(2)
C33 C34 C35 119.2(2)
O14 C35 C36 125.8(2)
O14 C35 C34 115.2(2)
C36 C35 C34 119.0(2)
C35 C36 C31 122.1(2)
C35 C36 H36 119.0
C31 C36 H36 119.0
C38 C37 C42 119.0(2)
C38 C37 C32 124.5(2)
C42 C37 C32 116.4(2)
C37 C38 C39 119.0(2)
C37 C38 C43 124.2(2)
C39 C38 C43 116.8(2)
C40 C39 C38 121.6(2)
C40 C39 H39 119.2
C38 C39 H39 119.2
O15 C40 C39 125.9(2)
O15 C40 C41 114.8(2)
C39 C40 C41 119.3(2)
O16 C41 C42 125.6(2)
O16 C41 C40 115.3(2)
C42 C41 C40 119.1(2)
C41 C42 C37 121.9(2)
C41 C42 H42 119.1
C37 C42 H42 119.1
C44 C43 C48 115.9(2)
C44 C43 C38 126.2(2)
C48 C43 C38 117.8(2)
C43 C44 C45 123.1(2)
C43 C44 N1 122.1(2)
C45 C44 N1 114.6(2)
C46 C45 C44 119.4(2)
C46 C45 H45 120.3
C44 C45 H45 120.3
O17 C46 C45 125.4(2)
O17 C46 C47 115.4(2)
C45 C46 C47 119.3(2)
O18 C47 C48 124.8(2)
O18 C47 C46 115.2(2)
C48 C47 C46 120.0(2)
C47 C48 C43 122.1(2)
C47 C48 H48 118.9
C43 C48 H48 118.9
O1 C49 H49A 109.5
O1 C49 H49B 109.5
H49A C49 H49B 109.5
O1 C49 H49C 109.5
H49A C49 H49C 109.5
H49B C49 H49C 109.5
O2 C50 H50A 109.5
O2 C50 H50B 109.5
H50A C50 H50B 109.5
O2 C50 H50C 109.5
H50A C50 H50C 109.5
H50B C50 H50C 109.5
O5 C51 H51A 109.5
O5 C51 H51B 109.5
H51A C51 H51B 109.5
O5 C51 H51C 109.5
H51A C51 H51C 109.5
H51B C51 H51C 109.5
O6 C52 H52A 109.5
O6 C52 H52B 109.5
H52A C52 H52B 109.5
O6 C52 H52C 109.5
H52A C52 H52C 109.5
H52B C52 H52C 109.5
O7 C53 H53A 109.5
O7 C53 H53B 109.5
H53A C53 H53B 109.5
O7 C53 H53C 109.5
H53A C53 H53C 109.5
H53B C53 H53C 109.5
O8 C54 H54A 109.5
O8 C54 H54B 109.5
H54A C54 H54B 109.5
O8 C54 H54C 109.5
H54A C54 H54C 109.5
H54B C54 H54C 109.5
O9 C55 H55A 109.5
O9 C55 H55B 109.5
H55A C55 H55B 109.5
O9 C55 H55C 109.5
H55A C55 H55C 109.5
H55B C55 H55C 109.5
O10 C56 H56A 109.5
O10 C56 H56B 109.5
H56A C56 H56B 109.5
O10 C56 H56C 109.5
H56A C56 H56C 109.5
H56B C56 H56C 109.5
O11 C57 H57A 109.5
O11 C57 H57B 109.5
H57A C57 H57B 109.5
O11 C57 H57C 109.5
H57A C57 H57C 109.5
H57B C57 H57C 109.5
O12 C58 H58A 109.5
O12 C58 H58B 109.5
H58A C58 H58B 109.5
O12 C58 H58C 109.5
H58A C58 H58C 109.5
H58B C58 H58C 109.5
O13 C59 H59A 109.5
O13 C59 H59B 109.5
H59A C59 H59B 109.5
O13 C59 H59C 109.5
H59A C59 H59C 109.5
H59B C59 H59C 109.5
O14 C60 H60A 109.5
O14 C60 H60B 109.5
H60A C60 H60B 109.5
O14 C60 H60C 109.5
H60A C60 H60C 109.5
H60B C60 H60C 109.5
O15 C61 H61A 109.5
O15 C61 H61B 109.5
H61A C61 H61B 109.5
O15 C61 H61C 109.5
H61A C61 H61C 109.5
H61B C61 H61C 109.5
O16 C62 H62A 109.5
O16 C62 H62B 109.5
H62A C62 H62B 109.5
O16 C62 H62C 109.5
H62A C62 H62C 109.5
H62B C62 H62C 109.5
O17 C63 H63A 109.5
O17 C63 H63B 109.5
H63A C63 H63B 109.5
O17 C63 H63C 109.5
H63A C63 H63C 109.5
H63B C63 H63C 109.5
O18 C64 H64A 109.5
O18 C64 H64B 109.5
H64A C64 H64B 109.5
O18 C64 H64C 109.5
H64A C64 H64C 109.5
H64B C64 H64C 109.5
F3A Sb1A F6A 91.10(14)
F3A Sb1A F1A 91.82(13)
F6A Sb1A F1A 91.85(15)
F3A Sb1A F5A 177.90(16)
F6A Sb1A F5A 89.88(15)
F1A Sb1A F5A 90.00(14)
F3A Sb1A F4A 90.14(14)
F6A Sb1A F4A 91.32(14)
F1A Sb1A F4A 176.24(15)
F5A Sb1A F4A 87.98(14)
F3A Sb1A F2A 89.18(14)
F6A Sb1A F2A 179.69(15)
F1A Sb1A F2A 88.01(14)
F5A Sb1A F2A 89.84(15)
F4A Sb1A F2A 88.81(13)
F3B Sb1B F5B 176.0
F3B Sb1B F1B 93.2
F5B Sb1B F1B 90.3
F3B Sb1B F4B 89.7
F5B Sb1B F4B 86.7
F1B Sb1B F4B 174.1
F3B Sb1B F2B 88.6
F5B Sb1B F2B 89.6
F1B Sb1B F2B 86.6
F4B Sb1B F2B 88.3
F3B Sb1B F6B 90.7
F5B Sb1B F6B 91.1
F1B Sb1B F6B 94.7
F4B Sb1B F6B 90.5
F2B Sb1B F6B 178.6
N1B C1A C2A 179.7(4)
C1A C2A H2A1 109.5
C1A C2A H2A2 109.5
H2A1 C2A H2A2 109.5
C1A C2A H2A3 109.5
H2A1 C2A H2A3 109.5
H2A2 C2A H2A3 109.5
N1A C1B C2B 177.6(6)
C1B C2B H2B1 109.5
C1B C2B H2B2 109.5
H2B1 C2B H2B2 109.5
C1B C2B H2B3 109.5
H2B1 C2B H2B3 109.5
H2B2 C2B H2B3 109.5
N1C C1C C2C 175.0(12)
C1C C2C H2C1 109.5
C1C C2C H2C2 109.5
H2C1 C2C H2C2 109.5
C1C C2C H2C3 109.5
H2C1 C2C H2C3 109.5
H2C2 C2C H2C3 109.5

loop_
_geom_bond_atom_site_label_1
_geom_bond_atom_site_label_2
_geom_bond_distance
O1 C4 1.359(3)
O1 C49 1.433(3)
O2 C5 1.354(3)
O2 C50 1.432(3)
O3 N2 1.232(3)
O4 N2 1.234(3)
O5 C10 1.365(3)
O5 C51 1.427(3)
O6 C11 1.364(3)
O6 C52 1.423(3)
O7 C16 1.357(3)
O7 C53 1.443(3)
O8 C17 1.360(3)
O8 C54 1.426(4)
O9 C22 1.352(3)
O9 C55 1.433(3)
O10 C23 1.343(3)
O10 C56 1.450(3)
O11 C28 1.340(3)
O11 C57 1.444(3)
O12 C29 1.343(3)
O12 C58 1.437(3)
O13 C34 1.355(3)
O13 C59 1.442(4)
O14 C35 1.359(3)
O14 C60 1.430(3)
O15 C40 1.356(3)
O15 C61 1.428(3)
O16 C41 1.353(3)
O16 C62 1.435(3)
O17 C46 1.356(3)
O17 C63 1.444(3)
O18 C47 1.355(3)
O18 C64 1.431(3)
O19 N1 1.233(3)
O20 N1 1.232(3)
N1 C44 1.454(3)
N2 C2 1.453(3)
C1 C2 1.387(3)
C1 C6 1.414(3)
C1 C7 1.493(3)
C2 C3 1.409(3)
C3 C4 1.377(4)
C3 H3 0.9500
C4 C5 1.399(4)
C5 C6 1.384(3)
C6 H6 0.9500
C7 C8 1.407(3)
C7 C12 1.408(3)
C8 C9 1.409(3)
C8 C13 1.487(3)
C9 C10 1.382(3)
C9 H9 0.9500
C10 C11 1.406(3)
C11 C12 1.386(3)
C12 H12 0.9500
C13 C18 1.404(3)
C13 C14 1.407(3)
C14 C15 1.414(3)
C14 C19 1.475(3)
C15 C16 1.370(3)
C15 H15 0.9500
C16 C17 1.416(3)
C17 C18 1.382(3)
C18 H18 0.9500
C19 C24 1.404(3)
C19 C20 1.419(3)
C20 C21 1.412(3)
C20 C25 1.472(3)
C21 C22 1.376(3)
C21 H21 0.9500
C22 C23 1.426(3)
C23 C24 1.382(3)
C24 H24 0.9500
C25 C30 1.412(3)
C25 C26 1.425(3)
C26 C27 1.406(3)
C26 C31 1.478(3)
C27 C28 1.384(3)
C27 H27 0.9500
C28 C29 1.423(3)
C29 C30 1.382(3)
C30 H30 0.9500
C31 C32 1.409(3)
C31 C36 1.415(3)
C32 C33 1.402(3)
C32 C37 1.491(3)
C33 C34 1.383(3)
C33 H33 0.9500
C34 C35 1.422(4)
C35 C36 1.376(3)
C36 H36 0.9500
C37 C38 1.400(3)
C37 C42 1.406(3)
C38 C39 1.408(3)
C38 C43 1.497(3)
C39 C40 1.386(3)
C39 H39 0.9500
C40 C41 1.416(3)
C41 C42 1.383(3)
C42 H42 0.9500
C43 C44 1.388(3)
C43 C48 1.411(3)
C44 C45 1.406(3)
C45 C46 1.374(3)
C45 H45 0.9500
C46 C47 1.411(3)
C47 C48 1.382(3)
C48 H48 0.9500
C49 H49A 0.9800
C49 H49B 0.9800
C49 H49C 0.9800
C50 H50A 0.9800
C50 H50B 0.9800
C50 H50C 0.9800
C51 H51A 0.9800
C51 H51B 0.9800
C51 H51C 0.9800
C52 H52A 0.9800
C52 H52B 0.9800
C52 H52C 0.9800
C53 H53A 0.9800
C53 H53B 0.9800
C53 H53C 0.9800
C54 H54A 0.9800
C54 H54B 0.9800
C54 H54C 0.9800
C55 H55A 0.9800
C55 H55B 0.9800
C55 H55C 0.9800
C56 H56A 0.9800
C56 H56B 0.9800
C56 H56C 0.9800
C57 H57A 0.9800
C57 H57B 0.9800
C57 H57C 0.9800
C58 H58A 0.9800
C58 H58B 0.9800
C58 H58C 0.9800
C59 H59A 0.9800
C59 H59B 0.9800
C59 H59C 0.9800
C60 H60A 0.9800
C60 H60B 0.9800
C60 H60C 0.9800
C61 H61A 0.9800
C61 H61B 0.9800
C61 H61C 0.9800
C62 H62A 0.9800
C62 H62B 0.9800
C62 H62C 0.9800
C63 H63A 0.9800
C63 H63B 0.9800
C63 H63C 0.9800
C64 H64A 0.9800
C64 H64B 0.9800
C64 H64C 0.9800
Sb1A F3A 1.850(2)
Sb1A F6A 1.860(3)
Sb1A F1A 1.864(3)
Sb1A F5A 1.867(3)
Sb1A F4A 1.874(3)
Sb1A F2A 1.879(3)
Sb1B F3B 1.8401
Sb1B F5B 1.8509
Sb1B F1B 1.8534
Sb1B F4B 1.8779
Sb1B F2B 1.8852
Sb1B F6B 1.8854
N1A C1B 1.143(6)
C1A N1B 1.147(4)
C1A C2A 1.454(5)
C2A H2A1 0.9800
C2A H2A2 0.9800
C2A H2A3 0.9800
C1B C2B 1.471(8)
C2B H2B1 0.9800
C2B H2B2 0.9800
C2B H2B3 0.9800
N1C C1C 1.158(16)
C1C C2C 1.51(2)
C2C H2C1 0.9800
C2C H2C2 0.9800
C2C H2C3 0.9800

loop_
_geom_torsion_atom_site_label_1
_geom_torsion_atom_site_label_2
_geom_torsion_atom_site_label_3
_geom_torsion_atom_site_label_4
_geom_torsion
C6 C1 C2 C3 2.8(3)
C7 C1 C2 C3 -177.2(2)
C6 C1 C2 N2 -173.2(2)
C7 C1 C2 N2 6.9(4)
O3 N2 C2 C1 -144.5(2)
O4 N2 C2 C1 39.4(3)
O3 N2 C2 C3 39.2(3)
O4 N2 C2 C3 -136.9(2)
C1 C2 C3 C4 -3.5(4)
N2 C2 C3 C4 172.8(2)
C49 O1 C4 C3 4.8(4)
C49 O1 C4 C5 -176.0(2)
C2 C3 C4 O1 -179.6(2)
C2 C3 C4 C5 1.2(4)
C50 O2 C5 C6 -2.7(4)
C50 O2 C5 C4 178.0(2)
O1 C4 C5 O2 1.6(3)
C3 C4 C5 O2 -179.1(2)
O1 C4 C5 C6 -177.8(2)
C3 C4 C5 C6 1.5(4)
O2 C5 C6 C1 178.5(2)
C4 C5 C6 C1 -2.2(4)
C2 C1 C6 C5 0.1(3)
C7 C1 C6 C5 -179.9(2)
C2 C1 C7 C8 45.9(3)
C6 C1 C7 C8 -134.1(2)
C2 C1 C7 C12 -132.6(2)
C6 C1 C7 C12 47.5(3)
C12 C7 C8 C9 4.2(3)
C1 C7 C8 C9 -174.2(2)
C12 C7 C8 C13 -178.6(2)
C1 C7 C8 C13 3.0(4)
C7 C8 C9 C10 -2.6(3)
C13 C8 C9 C10 -180.0(2)
C51 O5 C10 C9 -12.9(4)
C51 O5 C10 C11 168.3(2)
C8 C9 C10 O5 -179.8(2)
C8 C9 C10 C11 -1.0(4)
C52 O6 C11 C12 0.0(3)
C52 O6 C11 C10 -178.4(2)
O5 C10 C11 O6 0.3(3)
C9 C10 C11 O6 -178.6(2)
O5 C10 C11 C12 -178.2(2)
C9 C10 C11 C12 2.9(3)
O6 C11 C12 C7 -179.5(2)
C10 C11 C12 C7 -1.1(4)
C8 C7 C12 C11 -2.5(3)
C1 C7 C12 C11 176.1(2)
C7 C8 C13 C18 -122.1(2)
C9 C8 C13 C18 55.1(3)
C7 C8 C13 C14 56.2(3)
C9 C8 C13 C14 -126.6(2)
C18 C13 C14 C15 1.5(3)
C8 C13 C14 C15 -176.8(2)
C18 C13 C14 C19 177.6(2)
C8 C13 C14 C19 -0.7(4)
C13 C14 C15 C16 -1.9(3)
C19 C14 C15 C16 -178.2(2)
C53 O7 C16 C15 -2.4(4)
C53 O7 C16 C17 177.5(2)
C14 C15 C16 O7 -178.2(2)
C14 C15 C16 C17 2.0(4)
C54 O8 C17 C18 3.9(4)
C54 O8 C17 C16 -175.7(2)
O7 C16 C17 O8 -2.0(3)
C15 C16 C17 O8 177.9(2)
O7 C16 C17 C18 178.4(2)
C15 C16 C17 C18 -1.8(4)
O8 C17 C18 C13 -178.1(2)
C16 C17 C18 C13 1.5(4)
C14 C13 C18 C17 -1.4(3)
C8 C13 C18 C17 177.0(2)
C13 C14 C19 C24 -124.9(2)
C15 C14 C19 C24 51.3(3)
C13 C14 C19 C20 52.3(3)
C15 C14 C19 C20 -131.6(2)
C24 C19 C20 C21 4.4(3)
C14 C19 C20 C21 -172.7(2)
C24 C19 C20 C25 -176.5(2)
C14 C19 C20 C25 6.4(4)
C19 C20 C21 C22 -3.2(3)
C25 C20 C21 C22 177.5(2)
C55 O9 C22 C21 0.7(4)
C55 O9 C22 C23 -177.7(2)
C20 C21 C22 O9 -177.9(2)
C20 C21 C22 C23 0.4(4)
C56 O10 C23 C24 -4.4(4)
C56 O10 C23 C22 177.4(2)
O9 C22 C23 O10 -1.9(3)
C21 C22 C23 O10 179.6(2)
O9 C22 C23 C24 179.8(2)
C21 C22 C23 C24 1.3(4)
O10 C23 C24 C19 -178.2(2)
C22 C23 C24 C19 -0.1(4)
C20 C19 C24 C23 -2.8(3)
C14 C19 C24 C23 174.6(2)
C21 C20 C25 C30 43.6(3)
C19 C20 C25 C30 -135.6(2)
C21 C20 C25 C26 -135.9(2)
C19 C20 C25 C26 44.9(3)
C30 C25 C26 C27 5.4(3)
C20 C25 C26 C27 -175.1(2)
C30 C25 C26 C31 -171.9(2)
C20 C25 C26 C31 7.7(4)
C25 C26 C27 C28 -3.4(3)
C31 C26 C27 C28 174.1(2)
C57 O11 C28 C27 -3.6(3)
C57 O11 C28 C29 177.6(2)
C26 C27 C28 O11 -179.0(2)
C26 C27 C28 C29 -0.3(3)
C58 O12 C29 C30 -1.6(4)
C58 O12 C29 C28 179.7(2)
O11 C28 C29 O12 -0.5(3)
C27 C28 C29 O12 -179.3(2)
O11 C28 C29 C30 -179.3(2)
C27 C28 C29 C30 1.9(3)
O12 C29 C30 C25 -178.4(2)
C28 C29 C30 C25 0.3(3)
C26 C25 C30 C29 -3.9(3)
C20 C25 C30 C29 176.5(2)
C27 C26 C31 C32 -127.6(2)
C25 C26 C31 C32 49.7(3)
C27 C26 C31 C36 48.3(3)
C25 C26 C31 C36 -134.4(2)
C36 C31 C32 C33 3.1(3)
C26 C31 C32 C33 178.9(2)
C36 C31 C32 C37 -175.3(2)
C26 C31 C32 C37 0.5(4)
C31 C32 C33 C34 -2.8(4)
C37 C32 C33 C34 175.7(2)
C59 O13 C34 C33 -0.8(4)
C59 O13 C34 C35 179.3(3)
C32 C33 C34 O13 -179.1(2)
C32 C33 C34 C35 0.8(4)
C60 O14 C35 C36 4.1(4)
C60 O14 C35 C34 -175.1(2)
O13 C34 C35 O14 0.2(3)
C33 C34 C35 O14 -179.8(2)
O13 C34 C35 C36 -179.2(2)
C33 C34 C35 C36 0.9(4)
O14 C35 C36 C31 -179.8(2)
C34 C35 C36 C31 -0.6(4)
C32 C31 C36 C35 -1.5(3)
C26 C31 C36 C35 -177.6(2)
C33 C32 C37 C38 -120.6(2)
C31 C32 C37 C38 57.8(3)
C33 C32 C37 C42 55.0(3)
C31 C32 C37 C42 -126.5(2)
C42 C37 C38 C39 3.9(3)
C32 C37 C38 C39 179.5(2)
C42 C37 C38 C43 -176.3(2)
C32 C37 C38 C43 -0.7(4)
C37 C38 C39 C40 -1.5(3)
C43 C38 C39 C40 178.7(2)
C61 O15 C40 C39 -2.0(4)
C61 O15 C40 C41 179.2(2)
C38 C39 C40 O15 -179.7(2)
C38 C39 C40 C41 -1.0(4)
C62 O16 C41 C42 -9.5(4)
C62 O16 C41 C40 170.8(2)
O15 C40 C41 O16 -0.5(3)
C39 C40 C41 O16 -179.3(2)
O15 C40 C41 C42 179.8(2)
C39 C40 C41 C42 1.0(3)
O16 C41 C42 C37 -178.1(2)
C40 C41 C42 C37 1.5(3)
C38 C37 C42 C41 -4.0(3)
C32 C37 C42 C41 -179.9(2)
C37 C38 C43 C44 47.9(3)
C39 C38 C43 C44 -132.3(3)
C37 C38 C43 C48 -130.6(2)
C39 C38 C43 C48 49.2(3)
C48 C43 C44 C45 3.2(3)
C38 C43 C44 C45 -175.3(2)
C48 C43 C44 N1 -171.2(2)
C38 C43 C44 N1 10.3(4)
O20 N1 C44 C43 34.3(3)
O19 N1 C44 C43 -149.1(2)
O20 N1 C44 C45 -140.6(2)
O19 N1 C44 C45 36.1(3)
C43 C44 C45 C46 -2.9(4)
N1 C44 C45 C46 171.9(2)
C63 O17 C46 C45 4.6(4)
C63 O17 C46 C47 -175.0(2)
C44 C45 C46 O17 180.0(2)
C44 C45 C46 C47 -0.4(4)
C64 O18 C47 C48 -7.5(4)
C64 O18 C47 C46 173.8(2)
O17 C46 C47 O18 1.5(3)
C45 C46 C47 O18 -178.1(2)
O17 C46 C47 C48 -177.2(2)
C45 C46 C47 C48 3.2(4)
O18 C47 C48 C43 178.6(2)
C46 C47 C48 C43 -2.8(4)
C44 C43 C48 C47 -0.3(3)
C38 C43 C48 C47 178.3(2)
